data_7003078
loop_
_publ_author_name
'Pacigov\'a, Silvia'
'Gyepes, R\'obert'
'Tatiersky, Jozef'
'Siv\'ak, Michal'

_publ_section_title
;
 Interpretation of the multiple vanadium-oxygen bonds in the central
 VO(\h2-O2)+ group. Synthesis, structure, supramolecular interactions
 and DFT studies for complexes with 2,2&#x2032;-bipyridine,
 1,10-phenanthroline, pyrazinato(1--) and pyrazinamide ligands
;
_journal_issue 1
_journal_name_full 'Dalton Transactions'
_journal_page_first 121
_journal_paper_doi 10.1039/b711347a
_journal_year 2008
_chemical_formula_moiety 'C15 H11 N4 O5 V'
_chemical_formula_sum 'C15 H11 N4 O5 V'
_chemical_formula_weight 378.22
_chemical_name_systematic
;
?
;
_space_group_IT_number 14
_symmetry_cell_setting monoclinic
_symmetry_space_group_name_Hall '-P 2ybc'
_symmetry_space_group_name_H-M 'P 1 21/c 1'
_atom_sites_solution_hydrogens geom
_atom_sites_solution_primary direct
_atom_sites_solution_secondary difmap
_audit_creation_method SHELXL-97
_cell_angle_alpha 90.00
_cell_angle_beta 101.281(3)
_cell_angle_gamma 90.00
_cell_formula_units_Z 4
_cell_length_a 7.5040(3)
_cell_length_b 8.4130(5)
_cell_length_c 23.3830(11)
_cell_measurement_reflns_used 0
_cell_measurement_temperature 150(1)
_cell_measurement_theta_max 0.00
_cell_measurement_theta_min 0.00
_cell_volume 1447.68(12)
_computing_cell_refinement 'HKL Scalepack (Otwinowski & Minor, 1997)'
_computing_data_collection 'Collect (Nonius BV, 1997-2000)'
_computing_data_reduction 'HKL Denzo and Scalepack (Otwinowski & Minor, 1997)'
_computing_molecular_graphics 'PLATON (Spek, 2001)'
_computing_structure_refinement 'SHELXL-97 (Sheldrick, 1997)'
_computing_structure_solution 'SIR97 (Altomare et al., 1994)'
_diffrn_ambient_temperature 150(1)
_diffrn_detector_area_resol_mean 9.091
_diffrn_measured_fraction_theta_full 0.976
_diffrn_measured_fraction_theta_max 0.976
_diffrn_measurement_device_type KappaCCD
_diffrn_measurement_method '\w and \p scans to fill the Ewald sphere'
_diffrn_radiation_monochromator 'horizontally mounted graphite crystal'
_diffrn_radiation_source 'fine-focus sealed tube'
_diffrn_radiation_type MoK\a
_diffrn_radiation_wavelength 0.71073
_diffrn_reflns_av_R_equivalents 0.0000
_diffrn_reflns_av_sigmaI/netI 0.0529
_diffrn_reflns_limit_h_max 10
_diffrn_reflns_limit_h_min -10
_diffrn_reflns_limit_k_max 8
_diffrn_reflns_limit_k_min -11
_diffrn_reflns_limit_l_max 31
_diffrn_reflns_limit_l_min -32
_diffrn_reflns_number 9622
_diffrn_reflns_theta_full 29.12
_diffrn_reflns_theta_max 29.12
_diffrn_reflns_theta_min 1.78
_exptl_absorpt_coefficient_mu 0.724
_exptl_absorpt_correction_type none
_exptl_crystal_colour orange
_exptl_crystal_density_diffrn 1.735
_exptl_crystal_density_method 'not measured'
_exptl_crystal_description fragment
_exptl_crystal_F_000 768
_exptl_crystal_size_max 0.43
_exptl_crystal_size_mid 0.28
_exptl_crystal_size_min 0.18
_refine_diff_density_max 0.420
_refine_diff_density_min -0.380
_refine_diff_density_rms 0.074
_refine_ls_extinction_method none
_refine_ls_goodness_of_fit_ref 1.038
_refine_ls_hydrogen_treatment constr
_refine_ls_matrix_type full
_refine_ls_number_parameters 226
_refine_ls_number_reflns 3813
_refine_ls_number_restraints 0
_refine_ls_restrained_S_all 1.038
_refine_ls_R_factor_all 0.0770
_refine_ls_R_factor_gt 0.0438
_refine_ls_shift/su_max 0.001
_refine_ls_shift/su_mean 0.000
_refine_ls_structure_factor_coef Fsqd
_refine_ls_weighting_details 'calc w=1/[\s^2^(Fo^2^)+(0.0316P)^2^+1.4660P] where P=(Fo^2^+2Fc^2^)/3'
_refine_ls_weighting_scheme calc
_refine_ls_wR_factor_gt 0.0893
_refine_ls_wR_factor_ref 0.1036
_reflns_number_gt 2729
_reflns_number_total 3813
_reflns_threshold_expression >2sigma(I)
_cod_data_source_file b711347a.txt
_cod_data_source_block voo2pcabpy
_cod_original_cell_volume 1447.67(12)
_cod_original_sg_symbol_H-M P21/c
_cod_database_code 7003078

loop_
_symmetry_equiv_pos_as_xyz
'x, y, z'
'-x, y+1/2, -z+1/2'
'-x, -y, -z'
'x, -y-1/2, z-1/2'

loop_
_atom_site_label
_atom_site_type_symbol
_atom_site_fract_x
_atom_site_fract_y
_atom_site_fract_z
_atom_site_U_iso_or_equiv
_atom_site_adp_type
_atom_site_occupancy
_atom_site_symmetry_multiplicity
_atom_site_calc_flag
_atom_site_refinement_flags
_atom_site_disorder_assembly
_atom_site_disorder_group
V V 0.39920(5) 0.81889(5) 0.149024(17) 0.02208(12) Uani 1 1 d . . .
N1 N 0.4802(2) 1.0572(2) 0.11709(8) 0.0209(4) Uani 1 1 d . . .
C2 C 0.5845(3) 1.1673(3) 0.14909(10) 0.0269(5) Uani 1 1 d . . .
H2 H 0.6477 1.1388 0.1859 0.032 Uiso 1 1 calc R . .
C3 C 0.6024(3) 1.3197(3) 0.13009(11) 0.0282(5) Uani 1 1 d . . .
H3 H 0.6768 1.3923 0.1535 0.034 Uiso 1 1 calc R . .
C4 C 0.5076(3) 1.3637(3) 0.07540(11) 0.0278(5) Uani 1 1 d . . .
H4 H 0.5164 1.4666 0.0617 0.033 Uiso 1 1 calc R . .
C5 C 0.4001(3) 1.2521(3) 0.04168(10) 0.0254(5) Uani 1 1 d . . .
H5 H 0.3359 1.2788 0.0048 0.030 Uiso 1 1 calc R . .
C6 C 0.3889(3) 1.0999(3) 0.06335(10) 0.0212(5) Uani 1 1 d . . .
C7 C 0.2784(3) 0.9720(3) 0.03078(10) 0.0205(5) Uani 1 1 d . . .
C8 C 0.1986(3) 0.9853(3) -0.02819(10) 0.0250(5) Uani 1 1 d . . .
H8 H 0.2106 1.0787 -0.0484 0.030 Uiso 1 1 calc R . .
C9 C 0.1017(3) 0.8589(3) -0.05633(11) 0.0282(5) Uani 1 1 d . . .
H9 H 0.0477 0.8663 -0.0956 0.034 Uiso 1 1 calc R . .
C10 C 0.0859(3) 0.7213(3) -0.02546(11) 0.0309(6) Uani 1 1 d . . .
H10 H 0.0236 0.6338 -0.0438 0.037 Uiso 1 1 calc R . .
C11 C 0.1647(3) 0.7160(3) 0.03322(11) 0.0275(5) Uani 1 1 d . . .
H11 H 0.1516 0.6243 0.0542 0.033 Uiso 1 1 calc R . .
N12 N 0.2592(2) 0.8380(2) 0.06088(8) 0.0213(4) Uani 1 1 d . . .
C13 C 0.7927(3) 0.7424(3) 0.19051(10) 0.0239(5) Uani 1 1 d . . .
C14 C 0.9619(3) 0.7230(3) 0.22607(11) 0.0326(6) Uani 1 1 d . . .
H14 H 1.0563 0.6803 0.2105 0.039 Uiso 1 1 calc R . .
N15 N 0.9924(3) 0.7646(3) 0.28246(10) 0.0387(6) Uani 1 1 d . . .
C16 C 0.8535(4) 0.8281(3) 0.30183(11) 0.0360(6) Uani 1 1 d . . .
H16 H 0.8710 0.8597 0.3406 0.043 Uiso 1 1 calc R . .
C17 C 0.6828(4) 0.8493(3) 0.26664(10) 0.0306(6) Uani 1 1 d . . .
H17 H 0.5894 0.8938 0.2822 0.037 Uiso 1 1 calc R . .
N18 N 0.6526(3) 0.8062(2) 0.21076(8) 0.0232(4) Uani 1 1 d . . .
C19 C 0.7497(3) 0.7025(3) 0.12674(10) 0.0242(5) Uani 1 1 d . . .
O20 O 0.8612(2) 0.6375(2) 0.10268(7) 0.0315(4) Uani 1 1 d . . .
O21 O 0.5888(2) 0.7466(2) 0.10159(7) 0.0231(3) Uani 1 1 d . . .
O22 O 0.3348(2) 0.6400(2) 0.15756(8) 0.0305(4) Uani 1 1 d . . .
O23 O 0.3357(2) 0.9302(2) 0.21091(7) 0.0332(4) Uani 1 1 d . . .
O24 O 0.1964(2) 0.9383(2) 0.16017(7) 0.0316(4) Uani 1 1 d . . .

loop_
_atom_site_aniso_label
_atom_site_aniso_U_11
_atom_site_aniso_U_22
_atom_site_aniso_U_33
_atom_site_aniso_U_23
_atom_site_aniso_U_13
_atom_site_aniso_U_12
V 0.0226(2) 0.0219(2) 0.0212(2) 0.00258(17) 0.00313(14) -0.00079(17)
N1 0.0212(9) 0.0201(10) 0.0208(9) 0.0008(8) 0.0030(7) -0.0014(8)
C2 0.0261(11) 0.0271(14) 0.0255(12) 0.0005(10) 0.0001(9) -0.0009(11)
C3 0.0290(12) 0.0232(13) 0.0309(13) -0.0032(11) 0.0017(10) -0.0033(11)
C4 0.0317(12) 0.0209(13) 0.0309(13) 0.0014(10) 0.0063(10) -0.0025(10)
C5 0.0274(11) 0.0235(13) 0.0243(12) 0.0033(10) 0.0027(9) -0.0002(10)
C6 0.0194(10) 0.0218(12) 0.0225(11) 0.0000(9) 0.0041(8) -0.0001(9)
C7 0.0162(10) 0.0211(12) 0.0242(11) 0.0013(9) 0.0041(8) 0.0019(9)
C8 0.0263(11) 0.0248(13) 0.0235(12) 0.0026(10) 0.0036(9) 0.0013(10)
C9 0.0260(12) 0.0333(15) 0.0237(12) -0.0037(10) 0.0013(9) -0.0008(11)
C10 0.0269(12) 0.0309(15) 0.0328(13) -0.0062(11) 0.0006(10) -0.0076(11)
C11 0.0251(11) 0.0233(13) 0.0330(13) 0.0008(10) 0.0029(10) -0.0045(10)
N12 0.0208(9) 0.0193(10) 0.0231(9) 0.0017(8) 0.0026(7) -0.0012(8)
C13 0.0275(12) 0.0191(12) 0.0249(12) 0.0037(10) 0.0047(9) -0.0009(10)
C14 0.0284(12) 0.0343(15) 0.0332(14) 0.0014(11) 0.0015(10) 0.0022(11)
N15 0.0364(12) 0.0424(15) 0.0318(12) -0.0002(11) -0.0069(10) 0.0027(11)
C16 0.0446(15) 0.0374(16) 0.0221(12) -0.0025(11) -0.0031(11) 0.0069(13)
C17 0.0387(13) 0.0291(15) 0.0235(12) -0.0019(10) 0.0050(10) 0.0035(12)
N18 0.0280(10) 0.0219(11) 0.0185(9) 0.0016(8) 0.0016(7) -0.0009(9)
C19 0.0274(11) 0.0191(12) 0.0261(12) 0.0029(10) 0.0056(9) -0.0028(10)
O20 0.0283(9) 0.0370(11) 0.0311(9) -0.0033(8) 0.0101(7) 0.0023(8)
O21 0.0250(8) 0.0228(9) 0.0210(8) 0.0009(7) 0.0031(6) 0.0009(7)
O22 0.0328(9) 0.0257(10) 0.0336(10) 0.0071(8) 0.0078(7) -0.0015(8)
O23 0.0319(9) 0.0380(11) 0.0297(9) 0.0006(8) 0.0059(7) 0.0070(8)
O24 0.0277(9) 0.0366(11) 0.0302(9) 0.0012(8) 0.0046(7) 0.0058(8)

loop_
_atom_type_symbol
_atom_type_description
_atom_type_scat_dispersion_real
_atom_type_scat_dispersion_imag
_atom_type_scat_source
C C 0.0033 0.0016 'International Tables Vol C Tables 4.2.6.8 and 6.1.1.4'
H H 0.0000 0.0000 'International Tables Vol C Tables 4.2.6.8 and 6.1.1.4'
N N 0.0061 0.0033 'International Tables Vol C Tables 4.2.6.8 and 6.1.1.4'
O O 0.0106 0.0060 'International Tables Vol C Tables 4.2.6.8 and 6.1.1.4'
V V 0.3005 0.5294 'International Tables Vol C Tables 4.2.6.8 and 6.1.1.4'

loop_
_geom_angle_atom_site_label_1
_geom_angle_atom_site_label_2
_geom_angle_atom_site_label_3
_geom_angle
_geom_angle_site_symmetry_1
_geom_angle_site_symmetry_3
_geom_angle_publ_flag
O22 V O23 104.23(9) . . ?
O22 V O24 102.22(9) . . ?
O23 V O24 44.58(7) . . ?
O22 V O21 92.67(8) . . ?
O23 V O21 151.14(7) . . ?
O24 V O21 153.37(7) . . ?
O22 V N12 95.03(8) . . ?
O23 V N12 124.17(8) . . ?
O24 V N12 80.48(7) . . ?
O21 V N12 76.28(7) . . ?
O22 V N18 96.78(8) . . ?
O23 V N18 80.25(8) . . ?
O24 V N18 124.40(8) . . ?
O21 V N18 74.57(7) . . ?
N12 V N18 148.95(8) . . ?
O22 V N1 168.05(8) . . ?
O23 V N1 86.38(8) . . ?
O24 V N1 81.34(8) . . ?
O21 V N1 79.97(7) . . ?
N12 V N1 74.17(7) . . ?
N18 V N1 90.36(7) . . ?
C2 N1 C6 117.9(2) . . ?
C2 N1 V 126.31(15) . . ?
C6 N1 V 114.86(15) . . ?
N1 C2 C3 123.2(2) . . ?
N1 C2 H2 118.4 . . ?
C3 C2 H2 118.4 . . ?
C2 C3 C4 118.9(2) . . ?
C2 C3 H3 120.6 . . ?
C4 C3 H3 120.6 . . ?
C5 C4 C3 118.8(2) . . ?
C5 C4 H4 120.6 . . ?
C3 C4 H4 120.6 . . ?
C4 C5 C6 119.4(2) . . ?
C4 C5 H5 120.3 . . ?
C6 C5 H5 120.3 . . ?
N1 C6 C5 121.8(2) . . ?
N1 C6 C7 114.6(2) . . ?
C5 C6 C7 123.6(2) . . ?
N12 C7 C8 120.8(2) . . ?
N12 C7 C6 116.46(19) . . ?
C8 C7 C6 122.7(2) . . ?
C9 C8 C7 119.6(2) . . ?
C9 C8 H8 120.2 . . ?
C7 C8 H8 120.2 . . ?
C8 C9 C10 119.2(2) . . ?
C8 C9 H9 120.4 . . ?
C10 C9 H9 120.4 . . ?
C9 C10 C11 118.7(2) . . ?
C9 C10 H10 120.6 . . ?
C11 C10 H10 120.6 . . ?
N12 C11 C10 122.5(2) . . ?
N12 C11 H11 118.8 . . ?
C10 C11 H11 118.8 . . ?
C11 N12 C7 119.2(2) . . ?
C11 N12 V 121.59(16) . . ?
C7 N12 V 118.99(15) . . ?
N18 C13 C14 121.5(2) . . ?
N18 C13 C19 114.1(2) . . ?
C14 C13 C19 124.3(2) . . ?
N15 C14 C13 121.4(2) . . ?
N15 C14 H14 119.3 . . ?
C13 C14 H14 119.3 . . ?
C16 N15 C14 116.5(2) . . ?
N15 C16 C17 122.9(2) . . ?
N15 C16 H16 118.5 . . ?
C17 C16 H16 118.5 . . ?
N18 C17 C16 120.4(2) . . ?
N18 C17 H17 119.8 . . ?
C16 C17 H17 119.8 . . ?
C17 N18 C13 117.3(2) . . ?
C17 N18 V 127.07(17) . . ?
C13 N18 V 115.60(15) . . ?
O20 C19 O21 125.6(2) . . ?
O20 C19 C13 121.5(2) . . ?
O21 C19 C13 112.9(2) . . ?
C19 O21 V 121.55(15) . . ?
O24 O23 V 68.52(10) . . ?
O23 O24 V 66.90(10) . . ?

loop_
_geom_bond_atom_site_label_1
_geom_bond_atom_site_label_2
_geom_bond_distance
_geom_bond_site_symmetry_2
_geom_bond_publ_flag
V O22 1.6048(18) . ?
V O23 1.8621(18) . ?
V O24 1.8838(17) . ?
V O21 2.0596(16) . ?
V N12 2.1284(19) . ?
V N18 2.1533(18) . ?
V N1 2.264(2) . ?
N1 C2 1.342(3) . ?
N1 C6 1.356(3) . ?
C2 C3 1.373(4) . ?
C2 H2 0.9300 . ?
C3 C4 1.386(3) . ?
C3 H3 0.9300 . ?
C4 C5 1.381(3) . ?
C4 H4 0.9300 . ?
C5 C6 1.386(3) . ?
C5 H5 0.9300 . ?
C6 C7 1.476(3) . ?
C7 N12 1.352(3) . ?
C7 C8 1.396(3) . ?
C8 C9 1.380(3) . ?
C8 H8 0.9300 . ?
C9 C10 1.382(4) . ?
C9 H9 0.9300 . ?
C10 C11 1.385(3) . ?
C10 H10 0.9300 . ?
C11 N12 1.340(3) . ?
C11 H11 0.9300 . ?
C13 N18 1.346(3) . ?
C13 C14 1.384(3) . ?
C13 C19 1.501(3) . ?
C14 N15 1.340(3) . ?
C14 H14 0.9300 . ?
N15 C16 1.327(4) . ?
C16 C17 1.392(3) . ?
C16 H16 0.9300 . ?
C17 N18 1.332(3) . ?
C17 H17 0.9300 . ?
C19 O20 1.225(3) . ?
C19 O21 1.290(3) . ?
O23 O24 1.421(2) . ?
